data_7208557
loop_
_publ_author_name
'Oh, Se Ye'
'Nickels, Christopher W.'
'Garcia, Felipe'
'Jones, William'
'Fri\<s\<ci\'c, Tomislav'

_publ_section_title
;
 Switching between halogen- and hydrogen-bonding in stoichiometric
 variations of a cocrystal of a phosphine oxide
;
_journal_issue 19
_journal_name_full CrystEngComm
_journal_page_first 6110
_journal_paper_doi 10.1039/c2ce25653c
_journal_volume 14
_journal_year 2012
_chemical_formula_moiety '2(C13 H13 O P), C4 F8 I2'
_chemical_formula_sum 'C30 H26 F8 I2 O2 P2'
_chemical_formula_weight 886.25
_chemical_name_common (mdppo)2(ofib)
_chemical_name_systematic
;
?
;
_space_group_IT_number 14
_symmetry_cell_setting monoclinic
_symmetry_space_group_name_Hall '-P 2yn'
_symmetry_space_group_name_H-M 'P 1 21/n 1'
_atom_sites_solution_hydrogens geom
_atom_sites_solution_primary direct
_atom_sites_solution_secondary difmap
_audit_creation_method SHELXL-97
_cell_angle_alpha 90.00
_cell_angle_beta 91.269(1)
_cell_angle_gamma 90.00
_cell_formula_units_Z 2
_cell_length_a 11.5465(2)
_cell_length_b 5.8340(1)
_cell_length_c 24.7421(5)
_cell_measurement_reflns_used 13065
_cell_measurement_temperature 180(2)
_cell_measurement_theta_max 32.03
_cell_measurement_theta_min 1.00
_cell_volume 1666.28(5)
_computing_cell_refinement 'HKL Scalepack (Otwinowski & Minor 1997)'
_computing_data_collection 'Collect (Nonius B.V. 1998)'
_computing_data_reduction
;
HKL Denzo and Scalepack (Otwinowski & Minor 1997)
;
_computing_publication_material 'SHELXL-97 (Sheldrick 1997)'
_computing_structure_refinement 'SHELXL-97 (Sheldrick 1997)'
_computing_structure_solution 'SIR-92 (Altomare et al. 1994)'
_diffrn_ambient_temperature 180(2)
_diffrn_measured_fraction_theta_full 0.981
_diffrn_measured_fraction_theta_max 0.981
_diffrn_measurement_device_type 'Nonius Kappa CCD'
_diffrn_measurement_method 'Thin slice \w and \f scans'
_diffrn_radiation_source 'fine-focus sealed tube'
_diffrn_radiation_type MoK\a
_diffrn_radiation_wavelength 0.71073
_diffrn_reflns_av_R_equivalents 0.0468
_diffrn_reflns_av_sigmaI/netI 0.0731
_diffrn_reflns_limit_h_max 17
_diffrn_reflns_limit_h_min -17
_diffrn_reflns_limit_k_max 8
_diffrn_reflns_limit_k_min -8
_diffrn_reflns_limit_l_max 36
_diffrn_reflns_limit_l_min -21
_diffrn_reflns_number 16708
_diffrn_reflns_theta_full 32.02
_diffrn_reflns_theta_max 32.02
_diffrn_reflns_theta_min 3.53
_exptl_absorpt_coefficient_mu 2.055
_exptl_absorpt_correction_T_max 0.834
_exptl_absorpt_correction_T_min 0.722
_exptl_absorpt_correction_type multi-scan
_exptl_absorpt_process_details
;
multi-scan from symmetry-related measurements
Sortav (Blessing 1995)
;
_exptl_crystal_colour colourless
_exptl_crystal_density_diffrn 1.766
_exptl_crystal_density_method 'not measured'
_exptl_crystal_description block
_exptl_crystal_F_000 860
_exptl_crystal_size_max 0.23
_exptl_crystal_size_mid 0.07
_exptl_crystal_size_min 0.05
_refine_diff_density_max 0.489
_refine_diff_density_min -0.600
_refine_diff_density_rms 0.076
_refine_ls_extinction_method none
_refine_ls_goodness_of_fit_ref 0.849
_refine_ls_hydrogen_treatment constr
_refine_ls_matrix_type full
_refine_ls_number_parameters 200
_refine_ls_number_reflns 5692
_refine_ls_number_restraints 0
_refine_ls_restrained_S_all 0.849
_refine_ls_R_factor_all 0.0514
_refine_ls_R_factor_gt 0.0255
_refine_ls_shift/su_max 0.001
_refine_ls_shift/su_mean 0.000
_refine_ls_structure_factor_coef Fsqd
_refine_ls_weighting_details 'calc w=1/[\s^2^(Fo^2^)+(0.0102P)^2^+0.0000P] where P=(Fo^2^+2Fc^2^)/3'
_refine_ls_weighting_scheme calc
_refine_ls_wR_factor_gt 0.0463
_refine_ls_wR_factor_ref 0.0474
_reflns_number_gt 3342
_reflns_number_total 5692
_reflns_threshold_expression >2sigma(I)
_cod_data_source_file c2ce25653c.txt
_cod_data_source_block (mdppo)2(ofib)
_cod_original_sg_symbol_H-M P2(1)/n
_cod_database_code 7208557

loop_
_symmetry_equiv_pos_as_xyz
'x, y, z'
'-x+1/2, y+1/2, -z+1/2'
'-x, -y, -z'
'x-1/2, -y-1/2, z-1/2'

loop_
_atom_site_label
_atom_site_type_symbol
_atom_site_fract_x
_atom_site_fract_y
_atom_site_fract_z
_atom_site_U_iso_or_equiv
_atom_site_adp_type
_atom_site_occupancy
_atom_site_symmetry_multiplicity
_atom_site_calc_flag
_atom_site_refinement_flags
I1 I 0.802683(12) 0.30639(2) 0.113180(5) 0.03585(5) Uani 1 1 d .
F1 F 0.89696(11) 0.11762(16) 0.01614(4) 0.0428(3) Uani 1 1 d .
F2 F 1.03276(10) 0.20290(17) 0.07470(5) 0.0460(3) Uani 1 1 d .
F3 F 0.85212(10) 0.56838(18) -0.00090(4) 0.0435(3) Uani 1 1 d .
F4 F 0.98551(11) 0.66205(15) 0.05898(4) 0.0431(3) Uani 1 1 d .
C14 C 0.93176(18) 0.2778(3) 0.05270(8) 0.0336(5) Uani 1 1 d .
C15 C 0.95452(16) 0.5035(3) 0.02208(7) 0.0293(4) Uani 1 1 d .
P1 P 0.92899(4) 0.56057(7) 0.304787(18) 0.02642(11) Uani 1 1 d .
O1 O 0.87688(11) 0.79343(17) 0.31210(5) 0.0307(3) Uani 1 1 d .
C1 C 0.82462(17) 0.3436(2) 0.28782(7) 0.0322(5) Uani 1 1 d .
H1A H 0.7835 0.3856 0.2542 0.048 Uiso 1 1 calc R
H1B H 0.7691 0.3297 0.3170 0.048 Uiso 1 1 calc R
H1C H 0.8642 0.1967 0.2830 0.048 Uiso 1 1 calc R
C2 C 1.00585(16) 0.4641(3) 0.36510(7) 0.0289(4) Uani 1 1 d .
C3 C 0.9867(2) 0.2534(3) 0.38902(8) 0.0432(6) Uani 1 1 d .
H3 H 0.9340 0.1475 0.3727 0.052 Uiso 1 1 calc R
C4 C 1.0446(2) 0.1977(3) 0.43681(9) 0.0540(7) Uani 1 1 d .
H4 H 1.0308 0.0534 0.4532 0.065 Uiso 1 1 calc R
C5 C 1.1209(2) 0.3453(4) 0.46068(8) 0.0542(7) Uani 1 1 d .
H5 H 1.1588 0.3054 0.4938 0.065 Uiso 1 1 calc R
C6 C 1.1429(2) 0.5514(4) 0.43678(9) 0.0595(7) Uani 1 1 d .
H6 H 1.1983 0.6527 0.4527 0.071 Uiso 1 1 calc R
C7 C 1.0849(2) 0.6133(3) 0.38932(8) 0.0459(6) Uani 1 1 d .
H7 H 1.0993 0.7583 0.3734 0.055 Uiso 1 1 calc R
C8 C 1.03164(16) 0.5624(3) 0.25131(7) 0.0281(4) Uani 1 1 d .
C9 C 1.03432(18) 0.7497(3) 0.21564(8) 0.0354(5) Uani 1 1 d .
H9 H 0.9836 0.8758 0.2205 0.042 Uiso 1 1 calc R
C10 C 1.1107(2) 0.7501(3) 0.17351(8) 0.0421(5) Uani 1 1 d .
H10 H 1.1122 0.8771 0.1495 0.051 Uiso 1 1 calc R
C11 C 1.18465(19) 0.5688(4) 0.16593(8) 0.0449(5) Uani 1 1 d .
H11 H 1.2367 0.5701 0.1367 0.054 Uiso 1 1 calc R
C12 C 1.1829(2) 0.3846(3) 0.20112(9) 0.0455(6) Uani 1 1 d .
H12 H 1.2343 0.2597 0.1961 0.055 Uiso 1 1 calc R
C13 C 1.10723(19) 0.3808(3) 0.24327(8) 0.0371(5) Uani 1 1 d .
H13 H 1.1066 0.2531 0.2671 0.045 Uiso 1 1 calc R

loop_
_atom_site_aniso_label
_atom_site_aniso_U_11
_atom_site_aniso_U_22
_atom_site_aniso_U_33
_atom_site_aniso_U_23
_atom_site_aniso_U_13
_atom_site_aniso_U_12
I1 0.04247(9) 0.03281(7) 0.03262(7) 0.00130(6) 0.00912(5) 0.00064(7)
F1 0.0534(8) 0.0309(6) 0.0448(7) -0.0073(5) 0.0161(6) -0.0042(5)
F2 0.0398(8) 0.0475(7) 0.0507(7) 0.0223(6) 0.0014(6) 0.0111(6)
F3 0.0331(7) 0.0503(7) 0.0472(7) 0.0166(6) 0.0029(5) 0.0118(6)
F4 0.0649(9) 0.0322(6) 0.0328(6) -0.0077(5) 0.0113(6) -0.0082(6)
C14 0.0342(12) 0.0311(10) 0.0354(11) 0.0020(8) 0.0001(9) 0.0061(9)
C15 0.0321(12) 0.0270(9) 0.0287(10) 0.0001(7) -0.0020(8) 0.0037(8)
P1 0.0281(3) 0.0224(2) 0.0286(3) -0.00027(19) -0.0014(2) -0.0003(2)
O1 0.0371(8) 0.0218(6) 0.0333(7) -0.0009(5) 0.0019(6) 0.0055(6)
C1 0.0336(12) 0.0254(9) 0.0373(11) -0.0007(8) -0.0062(9) -0.0010(8)
C2 0.0297(11) 0.0283(9) 0.0287(10) -0.0028(7) 0.0003(8) 0.0012(8)
C3 0.0574(16) 0.0350(11) 0.0369(12) 0.0059(8) -0.0079(11) -0.0071(10)
C4 0.0731(19) 0.0478(13) 0.0408(13) 0.0161(11) -0.0096(12) 0.0018(13)
C5 0.0597(17) 0.0706(16) 0.0318(12) 0.0054(11) -0.0138(12) 0.0046(13)
C6 0.0543(17) 0.0698(16) 0.0533(15) -0.0038(13) -0.0242(13) -0.0171(13)
C7 0.0489(15) 0.0462(12) 0.0423(13) 0.0052(10) -0.0089(11) -0.0153(11)
C8 0.0315(12) 0.0272(9) 0.0254(10) -0.0009(8) -0.0022(8) 0.0006(9)
C9 0.0395(13) 0.0322(10) 0.0343(11) 0.0028(7) -0.0012(10) 0.0025(9)
C10 0.0492(15) 0.0440(12) 0.0332(12) 0.0067(8) 0.0035(11) -0.0068(10)
C11 0.0382(14) 0.0619(14) 0.0349(12) -0.0041(11) 0.0074(10) -0.0013(12)
C12 0.0419(15) 0.0471(12) 0.0478(14) -0.0034(10) 0.0068(11) 0.0140(11)
C13 0.0401(14) 0.0342(10) 0.0373(12) 0.0029(8) 0.0037(10) 0.0063(10)

loop_
_atom_type_symbol
_atom_type_description
_atom_type_scat_dispersion_real
_atom_type_scat_dispersion_imag
_atom_type_scat_source
C C 0.0033 0.0016 'International Tables Vol C Tables 4.2.6.8 and 6.1.1.4'
H H 0.0000 0.0000 'International Tables Vol C Tables 4.2.6.8 and 6.1.1.4'
F F 0.0171 0.0103 'International Tables Vol C Tables 4.2.6.8 and 6.1.1.4'
I I -0.4742 1.8119 'International Tables Vol C Tables 4.2.6.8 and 6.1.1.4'
P P 0.1023 0.0942 'International Tables Vol C Tables 4.2.6.8 and 6.1.1.4'
O O 0.0106 0.0060 'International Tables Vol C Tables 4.2.6.8 and 6.1.1.4'

loop_
_geom_angle_atom_site_label_1
_geom_angle_atom_site_label_2
_geom_angle_atom_site_label_3
_geom_angle
_geom_angle_site_symmetry_1
_geom_angle_site_symmetry_3
F2 C14 F1 106.68(14) . .
F2 C14 C15 108.61(16) . .
F1 C14 C15 108.16(14) . .
F2 C14 I1 110.61(12) . .
F1 C14 I1 108.63(13) . .
C15 C14 I1 113.88(12) . .
F4 C15 F3 108.05(13) . .
F4 C15 C15 109.06(19) . 3_765
F3 C15 C15 108.28(17) . 3_765
F4 C15 C14 107.43(14) . .
F3 C15 C14 106.72(15) . .
C15 C15 C14 116.98(18) 3_765 .
O1 P1 C1 113.53(8) . .
O1 P1 C8 110.91(8) . .
C1 P1 C8 106.44(8) . .
O1 P1 C2 111.92(7) . .
C1 P1 C2 106.79(8) . .
C8 P1 C2 106.85(8) . .
P1 C1 H1A 109.5 . .
P1 C1 H1B 109.5 . .
H1A C1 H1B 109.5 . .
P1 C1 H1C 109.5 . .
H1A C1 H1C 109.5 . .
H1B C1 H1C 109.5 . .
C3 C2 C7 118.83(16) . .
C3 C2 P1 123.27(13) . .
C7 C2 P1 117.86(13) . .
C4 C3 C2 119.63(18) . .
C4 C3 H3 120.2 . .
C2 C3 H3 120.2 . .
C5 C4 C3 121.31(19) . .
C5 C4 H4 119.3 . .
C3 C4 H4 119.3 . .
C4 C5 C6 119.67(19) . .
C4 C5 H5 120.2 . .
C6 C5 H5 120.2 . .
C5 C6 C7 120.3(2) . .
C5 C6 H6 119.9 . .
C7 C6 H6 119.9 . .
C2 C7 C6 120.23(19) . .
C2 C7 H7 119.9 . .
C6 C7 H7 119.9 . .
C13 C8 C9 118.70(19) . .
C13 C8 P1 121.86(14) . .
C9 C8 P1 119.43(14) . .
C10 C9 C8 119.95(19) . .
C10 C9 H9 120.0 . .
C8 C9 H9 120.0 . .
C11 C10 C9 120.71(19) . .
C11 C10 H10 119.6 . .
C9 C10 H10 119.6 . .
C10 C11 C12 119.6(2) . .
C10 C11 H11 120.2 . .
C12 C11 H11 120.2 . .
C13 C12 C11 120.5(2) . .
C13 C12 H12 119.7 . .
C11 C12 H12 119.7 . .
C12 C13 C8 120.51(19) . .
C12 C13 H13 119.7 . .
C8 C13 H13 119.7 . .

loop_
_geom_bond_atom_site_label_1
_geom_bond_atom_site_label_2
_geom_bond_distance
_geom_bond_site_symmetry_2
I1 C14 2.142(2) .
F1 C14 1.355(2) .
F2 C14 1.349(2) .
F3 C15 1.355(2) .
F4 C15 1.3427(18) .
C14 C15 1.545(2) .
C15 C15 1.533(4) 3_765
P1 O1 1.4983(11) .
P1 C1 1.7914(16) .
P1 C8 1.7958(19) .
P1 C2 1.8089(17) .
C1 H1A 0.9800 .
C1 H1B 0.9800 .
C1 H1C 0.9800 .
C2 C3 1.385(2) .
C2 C7 1.387(2) .
C3 C4 1.384(3) .
C3 H3 0.9500 .
C4 C5 1.357(3) .
C4 H4 0.9500 .
C5 C6 1.366(3) .
C5 H5 0.9500 .
C6 C7 1.387(3) .
C6 H6 0.9500 .
C7 H7 0.9500 .
C8 C13 1.390(2) .
C8 C9 1.405(2) .
C9 C10 1.380(3) .
C9 H9 0.9500 .
C10 C11 1.375(3) .
C10 H10 0.9500 .
C11 C12 1.384(3) .
C11 H11 0.9500 .
C12 C13 1.375(3) .
C12 H12 0.9500 .
C13 H13 0.9500 .
